data_4339672
loop_
_publ_author_name
'Tasiopoulos, Anastasios J.'
'Milligan, Jr, Paul L'
'Abboud, Khalil A.'
'O'Brien, Ted A'
'Christou, George'

_publ_section_title
;
 Mixed transition metal-lanthanide complexes at high oxidation states:
 heteronuclear CeIVMnIV clusters.
;
_journal_issue 23
_journal_name_full 'Inorganic chemistry'
_journal_page_first 9678
_journal_page_last 9691
_journal_paper_doi 10.1021/ic700994p
_journal_volume 46
_journal_year 2007
_chemical_formula_sum 'C24 H50 Ce3 Mn2 N4 O35'
_chemical_formula_weight 1484.92
_chemical_name_systematic
; 
 ? 
;
_space_group_IT_number 15
_symmetry_cell_setting monoclinic
_symmetry_space_group_name_Hall '-C 2yc'
_symmetry_space_group_name_H-M 'C 1 2/c 1'
_atom_sites_solution_hydrogens geom
_atom_sites_solution_primary direct
_atom_sites_solution_secondary difmap
_audit_creation_method SHELXL-97
_cell_angle_alpha 90.00
_cell_angle_beta 97.805(2)
_cell_angle_gamma 90.00
_cell_formula_units_Z 4
_cell_length_a 12.6976(7)
_cell_length_b 15.9248(8)
_cell_length_c 23.4859(12)
_cell_measurement_reflns_used 206
_cell_measurement_temperature 173(2)
_cell_measurement_theta_max 28.0
_cell_measurement_theta_min 2.0
_cell_volume 4705.0(4)
_computing_cell_refinement 'Bruker SMART & SAINT (Bruker 1998)'
_computing_data_collection 'Bruker SMART (Bruker 1998)'
_computing_data_reduction 'Bruker SHELXTL (Bruker 2000)'
_computing_molecular_graphics 'Bruker SHELXTL'
_computing_publication_material 'Bruker SHELXTL'
_computing_structure_refinement 'Bruker SHELXTL'
_computing_structure_solution 'Bruker SHELXTL'
_diffrn_ambient_temperature 193(2)
_diffrn_measured_fraction_theta_full 0.991
_diffrn_measured_fraction_theta_max 0.991
_diffrn_measurement_device_type 'SMART CCD area detector'
_diffrn_measurement_method '\w scans'
_diffrn_radiation_monochromator graphite
_diffrn_radiation_source 'normal-focus sealed tube'
_diffrn_radiation_type MoK\a
_diffrn_radiation_wavelength 0.71073
_diffrn_reflns_av_R_equivalents 0.0315
_diffrn_reflns_av_sigmaI/netI 0.0201
_diffrn_reflns_limit_h_max 16
_diffrn_reflns_limit_h_min -16
_diffrn_reflns_limit_k_max 20
_diffrn_reflns_limit_k_min -20
_diffrn_reflns_limit_l_max 30
_diffrn_reflns_limit_l_min -30
_diffrn_reflns_number 20096
_diffrn_reflns_theta_full 27.50
_diffrn_reflns_theta_max 27.50
_diffrn_reflns_theta_min 1.75
_diffrn_standards_decay_% none
_diffrn_standards_number 0
_exptl_absorpt_coefficient_mu 3.474
_exptl_absorpt_correction_T_max 0.7294
_exptl_absorpt_correction_T_min 0.5876
_exptl_absorpt_correction_type integration
_exptl_absorpt_process_details 'based on measured indexed crystal faces, SHELXTL (Bruker 1998)'
_exptl_crystal_colour orange
_exptl_crystal_density_diffrn 2.096
_exptl_crystal_density_meas 0
_exptl_crystal_density_method 'not measured'
_exptl_crystal_description plates
_exptl_crystal_F_000 2904
_exptl_crystal_size_max 0.16
_exptl_crystal_size_mid 0.14
_exptl_crystal_size_min 0.10
_refine_diff_density_max 0.493
_refine_diff_density_min -0.605
_refine_diff_density_rms 0.092
_refine_ls_extinction_method none
_refine_ls_goodness_of_fit_ref 1.168
_refine_ls_hydrogen_treatment mixed
_refine_ls_matrix_type full
_refine_ls_number_parameters 350
_refine_ls_number_reflns 5364
_refine_ls_number_restraints 0
_refine_ls_restrained_S_all 1.168
_refine_ls_R_factor_all 0.0228
_refine_ls_R_factor_gt 0.0213
_refine_ls_shift/su_max 0.001
_refine_ls_shift/su_mean 0.000
_refine_ls_structure_factor_coef Fsqd
_refine_ls_weighting_details 'calc w=1/[\s^2^(Fo^2^)+(0.0163P)^2^+13.0787P] where P=(Fo^2^+2Fc^2^)/3'
_refine_ls_weighting_scheme calc
_refine_ls_wR_factor_gt 0.0508
_refine_ls_wR_factor_ref 0.0514
_reflns_number_gt 5151
_reflns_number_total 5364
_reflns_threshold_expression >2sigma(I)
_cod_data_source_file ic700994p-file007.cif
_cod_data_source_block ts48
_cod_depositor_comments
;
The following automatic conversions were performed:

'_symmetry_cell_setting' value 'Monoclinic' changed to 'monoclinic'
according to
/usr/data/users/saulius/automatic-downloads/retrospective/ACS/lib/dictionaries/cif_core.dic
dictionary named 'cif_core.dic' version 2.4.2 from 2011-04-26.

Automatic conversion script
Id: cif_fix_values 2281 2013-09-26 08:29:07Z andrius 
;
_cod_original_sg_symbol_H-M C2/c
_cod_database_code 4339672

loop_
_symmetry_equiv_pos_as_xyz
'x, y, z'
'-x, y, -z+1/2'
'x+1/2, y+1/2, z'
'-x+1/2, y+1/2, -z+1/2'
'-x, -y, -z'
'x, -y, z-1/2'
'-x+1/2, -y+1/2, -z'
'x+1/2, -y+1/2, z-1/2'

loop_
_atom_site_label
_atom_site_type_symbol
_atom_site_fract_x
_atom_site_fract_y
_atom_site_fract_z
_atom_site_U_iso_or_equiv
_atom_site_adp_type
_atom_site_occupancy
_atom_site_symmetry_multiplicity
_atom_site_calc_flag
_atom_site_refinement_flags
_atom_site_disorder_assembly
_atom_site_disorder_group
Ce1 Ce 0.644624(11) 0.464994(8) 0.273537(6) 0.01934(5) Uani 1 1 d . . .
Ce2 Ce 0.5000 0.669651(11) 0.2500 0.01557(5) Uani 1 2 d S . .
Mn1 Mn 0.46632(3) 0.53455(2) 0.347942(15) 0.01731(8) Uani 1 1 d . . .
O1 O 0.80827(17) 0.55310(15) 0.29619(11) 0.0421(5) Uani 1 1 d . A .
O2 O 0.8412(2) 0.42173(17) 0.30578(10) 0.0461(6) Uani 1 1 d . A .
O3 O 0.6448(2) 0.31709(13) 0.27513(10) 0.0424(6) Uani 1 1 d . . .
O4 O 0.48244(15) 0.44257(10) 0.30379(7) 0.0209(4) Uani 1 1 d . . .
O5 O 0.57998(13) 0.58111(10) 0.31936(7) 0.0183(3) Uani 1 1 d . . .
O6 O 0.68449(16) 0.43168(13) 0.37556(8) 0.0303(4) Uani 1 1 d . . .
O7 O 0.55416(15) 0.48930(11) 0.41776(8) 0.0242(4) Uani 1 1 d . . .
O8 O 0.34872(15) 0.48163(11) 0.38346(8) 0.0224(4) Uani 1 1 d . . .
O9 O 0.38036(13) 0.57950(10) 0.28721(7) 0.0182(3) Uani 1 1 d . . .
O10 O 0.44437(15) 0.63158(11) 0.39911(7) 0.0217(4) Uani 1 1 d . . .
O11 O 0.45733(16) 0.73400(11) 0.33519(8) 0.0263(4) Uani 1 1 d . . .
O12 O 0.5000 0.82847(17) 0.2500 0.0272(6) Uani 1 2 d S . .
H12 H 0.475(3) 0.854(2) 0.2736(17) 0.052(12) Uiso 1 1 d . . .
O13 O 0.68058(17) 0.73054(13) 0.28395(9) 0.0243(4) Uani 1 1 d . . .
H13B H 0.714(3) 0.719(2) 0.3135(18) 0.039(10) Uiso 1 1 d . . .
H13A H 0.682(5) 0.773(4) 0.280(2) 0.10(2) Uiso 1 1 d . . .
O14 O 0.25707(15) 0.42590(12) 0.30403(8) 0.0266(4) Uani 1 1 d . . .
O15 O 0.9672(14) 0.5191(11) 0.331(3) 0.116(13) Uani 0.50(8) 1 d P A 2
O16 O 0.9686(13) 0.496(3) 0.3064(9) 0.114(6) Uani 0.50(8) 1 d P A 1
O17 O 0.3745(2) 0.22445(17) 0.48072(11) 0.0494(6) Uani 1 1 d . . .
H17 H 0.390(4) 0.281(3) 0.477(2) 0.083(16) Uiso 1 1 d . . .
O18 O 0.30973(19) 0.24072(15) 0.38868(10) 0.0418(5) Uani 1 1 d . . .
O19 O 0.4241(3) 0.38163(18) 0.48611(12) 0.0504(7) Uani 1 1 d . . .
H19B H 0.419(4) 0.411(3) 0.465(2) 0.076(19) Uiso 1 1 d . . .
H19A H 0.455(4) 0.400(3) 0.513(2) 0.055(13) Uiso 1 1 d . . .
N1 N 0.8754(2) 0.4950(3) 0.30675(16) 0.0606(9) Uani 1 1 d . . .
N2 N 0.6909(2) 0.19162(17) 0.31368(13) 0.0381(6) Uani 1 1 d . . .
H2 H 0.741(3) 0.183(2) 0.2926(17) 0.050(11) Uiso 1 1 d . . .
C1 C 0.6402(2) 0.44764(17) 0.41870(11) 0.0258(5) Uani 1 1 d . . .
C2 C 0.6894(3) 0.4148(2) 0.47645(12) 0.0377(7) Uani 1 1 d . . .
H2C H 0.6618 0.3584 0.4824 0.057 Uiso 1 1 calc R . .
H2B H 0.6717 0.4524 0.5068 0.057 Uiso 1 1 calc R . .
H2A H 0.7668 0.4122 0.4777 0.057 Uiso 1 1 calc R . .
C3 C 0.4378(2) 0.70811(16) 0.38299(10) 0.0221(5) Uani 1 1 d . . .
C4 C 0.4025(3) 0.77168(17) 0.42390(12) 0.0335(7) Uani 1 1 d . . .
H4C H 0.4649 0.7997 0.4447 0.050 Uiso 1 1 calc R . .
H4B H 0.3630 0.7433 0.4514 0.050 Uiso 1 1 calc R . .
H4A H 0.3566 0.8135 0.4023 0.050 Uiso 1 1 calc R . .
C5 C 0.2701(2) 0.44075(16) 0.35687(11) 0.0228(5) Uani 1 1 d . . .
C6 C 0.1869(2) 0.41155(19) 0.39260(12) 0.0302(6) Uani 1 1 d . . .
H6C H 0.1478 0.4602 0.4044 0.045 Uiso 1 1 calc R . .
H6B H 0.2215 0.3821 0.4268 0.045 Uiso 1 1 calc R . .
H6A H 0.1374 0.3733 0.3698 0.045 Uiso 1 1 calc R . .
C7 C 0.3247(2) 0.1974(2) 0.43093(14) 0.0350(6) Uani 1 1 d . . .
C8 C 0.2921(4) 0.1080(3) 0.43298(17) 0.0599(11) Uani 1 1 d . . .
H8C H 0.2415 0.0948 0.3988 0.090 Uiso 1 1 calc R . .
H8B H 0.2584 0.0982 0.4676 0.090 Uiso 1 1 calc R . .
H8A H 0.3548 0.0719 0.4339 0.090 Uiso 1 1 calc R . .
C9 C 0.6311(2) 0.25833(16) 0.30822(12) 0.0268(5) Uani 1 1 d . . .
C10 C 0.5458(3) 0.2503(2) 0.34595(17) 0.0469(9) Uani 1 1 d . . .
H10B H 0.5405 0.3022 0.3687 0.056 Uiso 1 1 calc R . .
H10A H 0.4760 0.2393 0.3228 0.056 Uiso 1 1 calc R . .
C11 C 0.5791(4) 0.1785(3) 0.3839(2) 0.0718(15) Uani 1 1 d . . .
H11B H 0.5174 0.1424 0.3885 0.086 Uiso 1 1 calc R . .
H11A H 0.6113 0.1984 0.4222 0.086 Uiso 1 1 calc R . .
C12 C 0.6606(3) 0.1301(2) 0.35449(18) 0.0489(9) Uani 1 1 d . . .
H12B H 0.7224 0.1131 0.3824 0.059 Uiso 1 1 calc R . .
H12A H 0.6286 0.0796 0.3346 0.059 Uiso 1 1 calc R . .

loop_
_atom_site_aniso_label
_atom_site_aniso_U_11
_atom_site_aniso_U_22
_atom_site_aniso_U_33
_atom_site_aniso_U_23
_atom_site_aniso_U_13
_atom_site_aniso_U_12
Ce1 0.02606(8) 0.01668(7) 0.01692(7) 0.00217(5) 0.00889(5) 0.00533(5)
Ce2 0.02044(9) 0.01357(9) 0.01318(9) 0.000 0.00398(7) 0.000
Mn1 0.02355(19) 0.01596(17) 0.01349(17) 0.00153(13) 0.00638(14) 0.00321(14)
O1 0.0260(11) 0.0482(13) 0.0508(14) -0.0055(11) 0.0005(10) 0.0027(10)
O2 0.0504(14) 0.0610(16) 0.0289(11) 0.0092(11) 0.0121(10) 0.0348(13)
O3 0.0725(17) 0.0192(10) 0.0425(13) 0.0060(8) 0.0329(12) 0.0077(10)
O4 0.0315(9) 0.0144(7) 0.0190(8) 0.0012(6) 0.0110(7) 0.0028(7)
O5 0.0215(8) 0.0184(8) 0.0160(8) 0.0011(6) 0.0054(6) 0.0010(6)
O6 0.0371(11) 0.0343(10) 0.0215(9) 0.0069(8) 0.0110(8) 0.0155(9)
O7 0.0309(10) 0.0254(9) 0.0174(8) 0.0042(7) 0.0071(7) 0.0081(8)
O8 0.0287(9) 0.0213(8) 0.0189(8) 0.0018(7) 0.0097(7) 0.0019(7)
O9 0.0227(8) 0.0183(8) 0.0139(8) 0.0018(6) 0.0039(6) 0.0021(6)
O10 0.0301(9) 0.0193(8) 0.0164(8) 0.0002(7) 0.0057(7) 0.0044(7)
O11 0.0424(11) 0.0188(8) 0.0191(9) -0.0006(7) 0.0088(8) 0.0036(8)
O12 0.0387(16) 0.0178(12) 0.0268(15) 0.000 0.0107(12) 0.000
O13 0.0297(10) 0.0226(10) 0.0205(10) -0.0010(8) 0.0034(8) -0.0066(8)
O14 0.0314(10) 0.0295(10) 0.0204(9) 0.0015(7) 0.0090(8) -0.0021(8)
O15 0.032(4) 0.079(8) 0.22(3) -0.058(8) -0.041(9) 0.009(4)
O16 0.024(4) 0.140(13) 0.169(11) -0.095(10) -0.016(5) 0.023(6)
O17 0.0652(17) 0.0423(14) 0.0361(13) 0.0048(10) -0.0093(12) -0.0120(12)
O18 0.0441(13) 0.0479(13) 0.0318(12) 0.0018(10) -0.0012(10) 0.0020(11)
O19 0.080(2) 0.0449(14) 0.0230(12) 0.0046(11) -0.0068(12) -0.0228(14)
N1 0.0288(15) 0.080(3) 0.070(2) -0.001(2) -0.0018(15) 0.0195(16)
N2 0.0362(14) 0.0322(13) 0.0504(16) 0.0101(12) 0.0226(13) 0.0120(11)
C1 0.0323(14) 0.0252(12) 0.0213(13) 0.0062(10) 0.0081(11) 0.0081(11)
C2 0.0451(18) 0.0470(18) 0.0226(14) 0.0122(13) 0.0102(12) 0.0221(15)
C3 0.0288(13) 0.0220(12) 0.0157(11) -0.0018(9) 0.0036(9) 0.0045(10)
C4 0.0567(19) 0.0241(13) 0.0215(13) -0.0036(11) 0.0118(13) 0.0115(13)
C5 0.0261(13) 0.0211(11) 0.0229(13) 0.0047(10) 0.0093(10) 0.0057(10)
C6 0.0281(13) 0.0395(15) 0.0256(14) 0.0062(12) 0.0131(11) 0.0003(12)
C7 0.0313(15) 0.0404(16) 0.0340(16) -0.0005(13) 0.0067(12) -0.0014(13)
C8 0.086(3) 0.050(2) 0.045(2) -0.0040(17) 0.015(2) -0.027(2)
C9 0.0325(14) 0.0187(12) 0.0311(14) -0.0011(10) 0.0107(11) 0.0000(10)
C10 0.049(2) 0.0429(18) 0.056(2) 0.0173(16) 0.0338(17) 0.0185(15)
C11 0.086(3) 0.052(2) 0.092(3) 0.037(2) 0.065(3) 0.031(2)
C12 0.054(2) 0.0330(16) 0.065(2) 0.0223(16) 0.0276(18) 0.0162(15)

loop_
_atom_type_symbol
_atom_type_description
_atom_type_scat_dispersion_real
_atom_type_scat_dispersion_imag
_atom_type_scat_source
C C 0.0033 0.0016 'International Tables Vol C Tables 4.2.6.8 and 6.1.1.4'
H H 0.0000 0.0000 'International Tables Vol C Tables 4.2.6.8 and 6.1.1.4'
N N 0.0061 0.0033 'International Tables Vol C Tables 4.2.6.8 and 6.1.1.4'
O O 0.0106 0.0060 'International Tables Vol C Tables 4.2.6.8 and 6.1.1.4'
Mn Mn 0.3368 0.7283 'International Tables Vol C Tables 4.2.6.8 and 6.1.1.4'
Ce Ce -0.2486 2.6331 'International Tables Vol C Tables 4.2.6.8 and 6.1.1.4'

loop_
_geom_angle_atom_site_label_1
_geom_angle_atom_site_label_2
_geom_angle_atom_site_label_3
_geom_angle
_geom_angle_site_symmetry_1
_geom_angle_site_symmetry_3
O4 Ce1 O4 69.87(7) 2_655 .
O4 Ce1 O9 67.05(6) 2_655 2_655
O4 Ce1 O9 105.08(6) . 2_655
O4 Ce1 O5 103.56(6) 2_655 .
O4 Ce1 O5 66.16(6) . .
O9 Ce1 O5 68.50(6) 2_655 .
O4 Ce1 O3 81.70(8) 2_655 .
O4 Ce1 O3 80.71(7) . .
O9 Ce1 O3 143.00(7) 2_655 .
O5 Ce1 O3 141.38(7) . .
O4 Ce1 O14 75.11(6) 2_655 2_655
O4 Ce1 O14 140.12(6) . 2_655
O9 Ce1 O14 77.30(6) 2_655 2_655
O5 Ce1 O14 142.71(6) . 2_655
O3 Ce1 O14 75.87(7) . 2_655
O4 Ce1 O6 140.88(7) 2_655 .
O4 Ce1 O6 74.77(7) . .
O9 Ce1 O6 140.45(6) 2_655 .
O5 Ce1 O6 76.08(6) . .
O3 Ce1 O6 76.54(7) . .
O14 Ce1 O6 128.52(6) 2_655 .
O4 Ce1 O1 137.02(7) 2_655 .
O4 Ce1 O1 140.79(7) . .
O9 Ce1 O1 74.30(7) 2_655 .
O5 Ce1 O1 78.03(7) . .
O3 Ce1 O1 123.92(9) . .
O14 Ce1 O1 78.84(7) 2_655 .
O6 Ce1 O1 81.82(8) . .
O4 Ce1 O2 137.33(7) 2_655 .
O4 Ce1 O2 137.26(7) . .
O9 Ce1 O2 115.76(7) 2_655 .
O5 Ce1 O2 117.22(7) . .
O3 Ce1 O2 74.44(9) . .
O14 Ce1 O2 65.12(7) 2_655 .
O6 Ce1 O2 66.01(7) . .
O1 Ce1 O2 49.50(8) . .
O4 Ce1 N1 143.01(9) 2_655 .
O4 Ce1 N1 147.05(9) . .
O9 Ce1 N1 94.78(9) 2_655 .
O5 Ce1 N1 98.47(9) . .
O3 Ce1 N1 99.09(10) . .
O14 Ce1 N1 69.39(9) 2_655 .
O6 Ce1 N1 73.20(9) . .
O1 Ce1 N1 24.83(9) . .
O2 Ce1 N1 24.70(9) . .
O4 Ce1 Mn1 33.84(4) 2_655 2_655
O4 Ce1 Mn1 91.43(4) . 2_655
O9 Ce1 Mn1 33.92(4) 2_655 2_655
O5 Ce1 Mn1 89.83(4) . 2_655
O3 Ce1 Mn1 111.06(6) . 2_655
O14 Ce1 Mn1 68.20(5) 2_655 2_655
O6 Ce1 Mn1 163.28(5) . 2_655
O1 Ce1 Mn1 104.32(6) . 2_655
O2 Ce1 Mn1 129.75(5) . 2_655
N1 Ce1 Mn1 118.54(8) . 2_655
O4 Ce1 Mn1 90.71(4) 2_655 .
O4 Ce1 Mn1 33.25(4) . .
O9 Ce1 Mn1 90.91(4) 2_655 .
O5 Ce1 Mn1 33.68(4) . .
O3 Ce1 Mn1 109.43(5) . .
O14 Ce1 Mn1 164.21(5) 2_655 .
O6 Ce1 Mn1 67.12(5) . .
O1 Ce1 Mn1 108.34(6) . .
O2 Ce1 Mn1 130.34(5) . .
N1 Ce1 Mn1 122.76(7) . .
Mn1 Ce1 Mn1 96.157(11) 2_655 .
O5 Ce2 O5 103.81(8) 2_655 .
O5 Ce2 O9 68.90(6) 2_655 .
O5 Ce2 O9 66.68(6) . .
O5 Ce2 O9 66.68(6) 2_655 2_655
O5 Ce2 O9 68.90(6) . 2_655
O9 Ce2 O9 104.45(8) . 2_655
O5 Ce2 O11 137.43(6) 2_655 .
O5 Ce2 O11 78.23(6) . .
O9 Ce2 O11 73.54(6) . .
O9 Ce2 O11 144.29(6) 2_655 .
O5 Ce2 O11 78.23(6) 2_655 2_655
O5 Ce2 O11 137.43(6) . 2_655
O9 Ce2 O11 144.29(6) . 2_655
O9 Ce2 O11 73.54(6) 2_655 2_655
O11 Ce2 O11 128.88(9) . 2_655
O5 Ce2 O13 139.54(6) 2_655 .
O5 Ce2 O13 73.41(7) . .
O9 Ce2 O13 136.59(6) . .
O9 Ce2 O13 75.25(6) 2_655 .
O11 Ce2 O13 82.48(7) . .
O11 Ce2 O13 78.37(7) 2_655 .
O5 Ce2 O13 73.41(7) 2_655 2_655
O5 Ce2 O13 139.54(6) . 2_655
O9 Ce2 O13 75.25(6) . 2_655
O9 Ce2 O13 136.59(6) 2_655 2_655
O11 Ce2 O13 78.37(7) . 2_655
O11 Ce2 O13 82.48(7) 2_655 2_655
O13 Ce2 O13 134.69(10) . 2_655
O5 Ce2 O12 128.09(4) 2_655 .
O5 Ce2 O12 128.09(4) . .
O9 Ce2 O12 127.77(4) . .
O9 Ce2 O12 127.77(4) 2_655 .
O11 Ce2 O12 64.44(4) . .
O11 Ce2 O12 64.44(4) 2_655 .
O13 Ce2 O12 67.34(5) . .
O13 Ce2 O12 67.34(5) 2_655 .
O5 Ce2 Mn1 33.69(4) 2_655 2_655
O5 Ce2 Mn1 90.44(4) . 2_655
O9 Ce2 Mn1 90.73(4) . 2_655
O9 Ce2 Mn1 33.77(4) 2_655 2_655
O11 Ce2 Mn1 163.26(5) . 2_655
O11 Ce2 Mn1 67.60(4) 2_655 2_655
O13 Ce2 Mn1 106.26(5) . 2_655
O13 Ce2 Mn1 103.57(5) 2_655 2_655
O12 Ce2 Mn1 131.921(7) . 2_655
O5 Ce2 Mn1 90.44(4) 2_655 .
O5 Ce2 Mn1 33.69(4) . .
O9 Ce2 Mn1 33.77(4) . .
O9 Ce2 Mn1 90.73(4) 2_655 .
O11 Ce2 Mn1 67.60(4) . .
O11 Ce2 Mn1 163.26(5) 2_655 .
O13 Ce2 Mn1 103.57(5) . .
O13 Ce2 Mn1 106.26(5) 2_655 .
O12 Ce2 Mn1 131.921(7) . .
Mn1 Ce2 Mn1 96.158(14) 2_655 .
O5 Ce2 Ce1 36.52(4) 2_655 2_655
O5 Ce2 Ce1 74.33(4) . 2_655
O9 Ce2 Ce1 36.13(4) . 2_655
O9 Ce2 Ce1 75.02(4) 2_655 2_655
O11 Ce2 Ce1 109.66(5) . 2_655
O11 Ce2 Ce1 114.49(4) 2_655 2_655
O13 Ce2 Ce1 142.12(5) . 2_655
O13 Ce2 Ce1 83.18(5) 2_655 2_655
O12 Ce2 Ce1 150.492(3) . 2_655
Mn1 Ce2 Ce1 54.770(7) 2_655 2_655
Mn1 Ce2 Ce1 54.124(8) . 2_655
O9 Mn1 O4 88.39(8) . .
O9 Mn1 O5 88.40(8) . .
O4 Mn1 O5 87.81(8) . .
O9 Mn1 O7 176.12(8) . .
O4 Mn1 O7 94.83(8) . .
O5 Mn1 O7 93.86(8) . .
O9 Mn1 O8 95.20(8) . .
O4 Mn1 O8 92.68(8) . .
O5 Mn1 O8 176.38(8) . .
O7 Mn1 O8 82.53(8) . .
O9 Mn1 O10 92.82(7) . .
O4 Mn1 O10 176.89(8) . .
O5 Mn1 O10 95.08(8) . .
O7 Mn1 O10 83.85(7) . .
O8 Mn1 O10 84.36(7) . .
O9 Mn1 Ce1 45.08(5) . 2_655
O4 Mn1 Ce1 44.35(6) . 2_655
O5 Mn1 Ce1 94.98(5) . 2_655
O7 Mn1 Ce1 137.62(6) . 2_655
O8 Mn1 Ce1 87.86(5) . 2_655
O10 Mn1 Ce1 136.22(5) . 2_655
O9 Mn1 Ce2 45.69(5) . .
O4 Mn1 Ce2 95.42(5) . .
O5 Mn1 Ce2 43.88(5) . .
O7 Mn1 Ce2 135.81(6) . .
O8 Mn1 Ce2 139.55(5) . .
O10 Mn1 Ce2 87.47(5) . .
Ce1 Mn1 Ce2 71.324(9) 2_655 .
O9 Mn1 Ce1 95.77(5) . .
O4 Mn1 Ce1 43.69(6) . .
O5 Mn1 Ce1 45.27(5) . .
O7 Mn1 Ce1 88.06(5) . .
O8 Mn1 Ce1 134.41(5) . .
O10 Mn1 Ce1 138.88(6) . .
Ce1 Mn1 Ce1 69.886(9) 2_655 .
Ce2 Mn1 Ce1 70.888(8) . .
N1 O1 Ce1 98.6(2) . .
N1 O2 Ce1 94.34(18) . .
C9 O3 Ce1 139.68(19) . .
Mn1 O4 Ce1 101.81(8) . 2_655
Mn1 O4 Ce1 103.06(8) . .
Ce1 O4 Ce1 107.20(7) 2_655 .
Mn1 O5 Ce2 102.43(7) . .
Mn1 O5 Ce1 101.05(7) . .
Ce2 O5 Ce1 108.00(7) . .
C1 O6 Ce1 134.08(17) . .
C1 O7 Mn1 125.86(17) . .
C5 O8 Mn1 126.10(16) . .
Mn1 O9 Ce1 101.01(7) . 2_655
Mn1 O9 Ce2 100.54(7) . .
Ce1 O9 Ce2 107.14(7) 2_655 .
C3 O10 Mn1 124.67(16) . .
C3 O11 Ce2 135.15(16) . .
Ce2 O12 H12 121(3) . .
Ce2 O13 H13B 124(3) . .
Ce2 O13 H13A 113(5) . .
H13B O13 H13A 108(5) . .
C5 O14 Ce1 133.15(17) . 2_655
C7 O17 H17 109(3) . .
H19B O19 H19A 110(5) . .
O16 N1 O2 111(2) . .
O16 N1 O1 130(2) . .
O2 N1 O1 117.4(3) . .
O16 N1 O15 32.0(14) . .
O2 N1 O15 125.6(7) . .
O1 N1 O15 114.6(11) . .
O16 N1 Ce1 162.2(17) . .
O2 N1 Ce1 60.96(17) . .
O1 N1 Ce1 56.54(17) . .
O15 N1 Ce1 166(3) . .
C9 N2 C12 114.2(3) . .
C9 N2 H2 122(3) . .
C12 N2 H2 124(3) . .
O6 C1 O7 124.8(2) . .
O6 C1 C2 118.7(2) . .
O7 C1 C2 116.5(2) . .
C1 C2 H2C 109.5 . .
C1 C2 H2B 109.5 . .
H2C C2 H2B 109.5 . .
C1 C2 H2A 109.5 . .
H2C C2 H2A 109.5 . .
H2B C2 H2A 109.5 . .
O11 C3 O10 124.6(2) . .
O11 C3 C4 117.6(2) . .
O10 C3 C4 117.8(2) . .
C3 C4 H4C 109.5 . .
C3 C4 H4B 109.5 . .
H4C C4 H4B 109.5 . .
C3 C4 H4A 109.5 . .
H4C C4 H4A 109.5 . .
H4B C4 H4A 109.5 . .
O14 C5 O8 124.6(2) . .
O14 C5 C6 119.0(2) . .
O8 C5 C6 116.3(2) . .
C5 C6 H6C 109.5 . .
C5 C6 H6B 109.5 . .
H6C C6 H6B 109.5 . .
C5 C6 H6A 109.5 . .
H6C C6 H6A 109.5 . .
H6B C6 H6A 109.5 . .
O18 C7 O17 123.1(3) . .
O18 C7 C8 124.3(3) . .
O17 C7 C8 112.7(3) . .
C7 C8 H8C 109.5 . .
C7 C8 H8B 109.5 . .
H8C C8 H8B 109.5 . .
C7 C8 H8A 109.5 . .
H8C C8 H8A 109.5 . .
H8B C8 H8A 109.5 . .
O3 C9 N2 123.1(3) . .
O3 C9 C10 127.5(3) . .
N2 C9 C10 109.4(3) . .
C11 C10 C9 104.6(3) . .
C11 C10 H10B 110.8 . .
C9 C10 H10B 110.8 . .
C11 C10 H10A 110.8 . .
C9 C10 H10A 110.8 . .
H10B C10 H10A 108.9 . .
C10 C11 C12 106.0(3) . .
C10 C11 H11B 110.5 . .
C12 C11 H11B 110.5 . .
C10 C11 H11A 110.5 . .
C12 C11 H11A 110.5 . .
H11B C11 H11A 108.7 . .
N2 C12 C11 102.3(3) . .
N2 C12 H12B 111.3 . .
C11 C12 H12B 111.3 . .
N2 C12 H12A 111.3 . .
C11 C12 H12A 111.3 . .
H12B C12 H12A 109.2 . .

loop_
_geom_bond_atom_site_label_1
_geom_bond_atom_site_label_2
_geom_bond_distance
_geom_bond_site_symmetry_2
Ce1 O4 2.2875(18) 2_655
Ce1 O4 2.2958(18) .
Ce1 O9 2.3105(17) 2_655
Ce1 O5 2.3432(16) .
Ce1 O3 2.356(2) .
Ce1 O14 2.4254(18) 2_655
Ce1 O6 2.4392(19) .
Ce1 O1 2.504(2) .
Ce1 O2 2.601(2) .
Ce1 N1 2.967(3) .
Ce1 Mn1 3.2031(4) 2_655
Ce1 Mn1 3.2374(4) .
Ce2 O5 2.2855(16) 2_655
Ce2 O5 2.2855(16) .
Ce2 O9 2.3438(17) .
Ce2 O9 2.3438(17) 2_655
Ce2 O11 2.3751(18) .
Ce2 O11 2.3751(18) 2_655
Ce2 O13 2.517(2) .
Ce2 O13 2.517(2) 2_655
Ce2 O12 2.529(3) .
Ce2 Mn1 3.2203(4) 2_655
Ce2 Mn1 3.2203(4) .
Ce2 Ce1 3.7449(3) 2_655
Mn1 O9 1.8208(17) .
Mn1 O4 1.8222(17) .
Mn1 O5 1.8294(17) .
Mn1 O7 1.9888(18) .
Mn1 O8 1.9936(18) .
Mn1 O10 2.0001(17) .
Mn1 Ce1 3.2031(4) 2_655
O1 N1 1.260(4) .
O2 N1 1.244(5) .
O3 C9 1.244(3) .
O4 Ce1 2.2875(18) 2_655
O6 C1 1.250(3) .
O7 C1 1.275(3) .
O8 C5 1.281(3) .
O9 Ce1 2.3105(16) 2_655
O10 C3 1.275(3) .
O11 C3 1.252(3) .
O12 H12 0.78(4) .
O13 H13B 0.79(4) .
O13 H13A 0.68(6) .
O14 C5 1.252(3) .
O14 Ce1 2.4254(18) 2_655
O15 N1 1.284(16) .
O16 N1 1.184(16) .
O17 C7 1.324(4) .
O17 H17 0.92(5) .
O18 C7 1.202(4) .
O19 H19B 0.68(5) .
O19 H19A 0.76(5) .
N2 C9 1.302(4) .
N2 C12 1.458(4) .
N2 H2 0.87(4) .
C1 C2 1.508(4) .
C2 H2C 0.9800 .
C2 H2B 0.9800 .
C2 H2A 0.9800 .
C3 C4 1.505(3) .
C4 H4C 0.9800 .
C4 H4B 0.9800 .
C4 H4A 0.9800 .
C5 C6 1.509(4) .
C6 H6C 0.9800 .
C6 H6B 0.9800 .
C6 H6A 0.9800 .
C7 C8 1.486(5) .
C8 H8C 0.9800 .
C8 H8B 0.9800 .
C8 H8A 0.9800 .
C9 C10 1.495(4) .
C10 C11 1.475(5) .
C10 H10B 0.9900 .
C10 H10A 0.9900 .
C11 C12 1.529(5) .
C11 H11B 0.9900 .
C11 H11A 0.9900 .
C12 H12B 0.9900 .
C12 H12A 0.9900 .

loop_
_geom_hbond_atom_site_label_D
_geom_hbond_atom_site_label_H
_geom_hbond_atom_site_label_A
_geom_hbond_distance_DH
_geom_hbond_distance_HA
_geom_hbond_distance_DA
_geom_hbond_angle_DHA
_geom_hbond_site_symmetry_A
O12 H12 O2 0.78(4) 2.24(4) 2.950(3) 152(4) 3_455
O12 H12 O16 0.78(4) 2.40(6) 3.03(4) 138(4) 3_455
O13 H13B O18 0.79(4) 2.03(4) 2.770(3) 157(4) 3
O13 H13A O14 0.68(6) 2.64(6) 3.274(3) 155(6) 3
O17 H17 O19 0.92(5) 1.67(5) 2.580(4) 168(5) .
O19 H19B O8 0.68(5) 2.30(6) 2.939(3) 160(6) .
O19 H19B O7 0.68(5) 2.50(6) 2.994(3) 132(6) .
O19 H19A O10 0.76(5) 2.33(5) 2.980(3) 144(4) 5_666
O19 H19A O7 0.76(5) 2.40(5) 3.038(3) 142(4) 5_666
N2 H2 O13 0.87(4) 2.30(4) 3.053(3) 146(4) 4_645
N2 H2 O9 0.87(4) 2.44(4) 3.125(3) 136(3) 3_545
